data_4028565
loop_
_publ_author_name
'Chen Xu'
'Xin-Qi Hao'
'Zhi-Qiang Xiao'
'Zhi-Qiang Wang'
'Xiao-Er Yuan'
'Wei-Jun Fu'
'Bao-Ming Ji'
'Mao-Ping Song'

_publ_contact_author_name
;
;
_publ_section_title
;
 One-Pot Synthesis of Ferrocenyl Ketones Containing Biaryls and
 6-Aryl-2-ferrocenylquinolines via Ir/Pd-Cocatalyzed \a-Alkylation/Suzuki
 Reaction
;
_journal_name_full 'Journal of Organic Chemistry'
_journal_page_first 8730
_journal_page_last 8738
_journal_paper_doi 10.1021/jo401421b
_journal_volume 78
_journal_year 2013
_chemical_formula_moiety 'C27 H21 Fe N O2'
_chemical_formula_sum 'C27 H21 Fe N O2'
_chemical_formula_weight 447.30
_chemical_name_systematic
;
 ? 
;
_space_group_crystal_system monoclinic
_space_group_IT_number 14
_space_group_name_Hall '-P 2yn'
_space_group_name_H-M_alt 'P 1 21/n 1'
_symmetry_space_group_name_Hall '-P 2yn'
_symmetry_space_group_name_H-M 'P 1 21/n 1'
_atom_sites_solution_hydrogens geom
_atom_sites_solution_primary direct
_atom_sites_solution_secondary difmap
_audit_creation_method
;
  Olex2 1.2
  (compiled Apr 23 2013 17:54:37, GUI svn.r4466)
;
_cell_angle_alpha 90.00
_cell_angle_beta 91.952(3)
_cell_angle_gamma 90.00
_cell_formula_units_Z 4
_cell_length_a 6.1180(3)
_cell_length_b 11.4661(4)
_cell_length_c 29.4764(10)
_cell_measurement_reflns_used 3148
_cell_measurement_temperature 291(2)
_cell_measurement_theta_max 26.1530
_cell_measurement_theta_min 3.2860
_cell_volume 2066.56(14)
_computing_cell_refinement
;
CrysAlisPro, Agilent Technologies,
Version 1.171.36.28 (release 01-02-2013 CrysAlis171 .NET)
(compiled Feb  1 2013,16:14:44)
;
_computing_data_collection
;
CrysAlisPro, Agilent Technologies,
Version 1.171.36.28 (release 01-02-2013 CrysAlis171 .NET)
(compiled Feb  1 2013,16:14:44)
;
_computing_data_reduction
;
CrysAlisPro, Agilent Technologies,
Version 1.171.36.28 (release 01-02-2013 CrysAlis171 .NET)
(compiled Feb  1 2013,16:14:44)
;
_computing_molecular_graphics
;
O. V. Dolomanov, L. J. Bourhis, R. J. Gildea, J. A. K. Howard and H. Puschmann,
OLEX2: a complete structure solution, refinement and analysis program.
J. Appl. Cryst. (2009). 42, 339-341.
;
_computing_publication_material
;
O. V. Dolomanov, L. J. Bourhis, R. J. Gildea, J. A. K. Howard and H. Puschmann,
OLEX2: a complete structure solution, refinement and analysis program.
J. Appl. Cryst. (2009). 42, 339-341.
;
_computing_structure_refinement
;
SHELXL, G.M. Sheldrick, Acta Cryst.
(2008). A64, 112-122
;
_computing_structure_solution
;
SHELXS, G.M. Sheldrick, Acta Cryst.
(2008). A64, 112-122
;
_diffrn_ambient_temperature 291.15
_diffrn_detector_area_resol_mean 16.2312
_diffrn_measured_fraction_theta_full 0.999
_diffrn_measured_fraction_theta_max 0.999
_diffrn_measurement_details
;
  1 omega  -85.00  -56.00   0.5000    8.0000
omega____ theta____ kappa____ phi______ frames
    -      -17.2885  141.0000  110.0000 58

  2 omega  -73.00  -48.00   0.5000    8.0000
omega____ theta____ kappa____ phi______ frames
    -      -17.2885  128.0000  -60.0000 50

  3 omega    2.00   59.00   0.5000    8.0000
omega____ theta____ kappa____ phi______ frames
    -       19.7885 -128.0000 -134.0000 114

  4 omega    7.00   52.00   0.5000    8.0000
omega____ theta____ kappa____ phi______ frames
    -       19.7885 -141.0000   53.0000 90

  5 omega    0.00   25.00   0.5000    8.0000
omega____ theta____ kappa____ phi______ frames
    -      -17.2885  -99.0000   60.0000 50

  6 omega   36.00   96.00   0.5000    8.0000
omega____ theta____ kappa____ phi______ frames
    -       19.7885  178.0000  -60.0000 120

  7 omega  -49.00   40.00   0.5000    8.0000
omega____ theta____ kappa____ phi______ frames
    -       19.7885  -57.0000   60.0000 178
;
_diffrn_measurement_device_type 'Xcalibur, Eos, Gemini'
_diffrn_measurement_method '\w scans'
_diffrn_orient_matrix_UB_11 0.0897743000
_diffrn_orient_matrix_UB_12 -0.0385609000
_diffrn_orient_matrix_UB_13 0.0034436000
_diffrn_orient_matrix_UB_21 -0.0030456000
_diffrn_orient_matrix_UB_22 0.0094782000
_diffrn_orient_matrix_UB_23 0.0237421000
_diffrn_orient_matrix_UB_31 -0.0734800000
_diffrn_orient_matrix_UB_32 -0.0474311000
_diffrn_orient_matrix_UB_33 0.0019312000
_diffrn_radiation_monochromator graphite
_diffrn_radiation_type 'Mo K\a'
_diffrn_radiation_wavelength 0.7107
_diffrn_reflns_av_R_equivalents 0.0316
_diffrn_reflns_av_unetI/netI 0.0383
_diffrn_reflns_limit_h_max 6
_diffrn_reflns_limit_h_min -7
_diffrn_reflns_limit_k_max 12
_diffrn_reflns_limit_k_min -14
_diffrn_reflns_limit_l_max 36
_diffrn_reflns_limit_l_min -33
_diffrn_reflns_number 12476
_diffrn_reflns_theta_full 26.37
_diffrn_reflns_theta_max 26.37
_diffrn_reflns_theta_min 3.29
_diffrn_source 'Enhance (Mo) x-ray Source'
_exptl_absorpt_coefficient_mu 0.755
_exptl_absorpt_correction_T_max 1.00000
_exptl_absorpt_correction_T_min 0.88514
_exptl_absorpt_correction_type multi-scan
_exptl_absorpt_process_details
;
CrysAlisPro, Agilent Technologies,
Version 1.171.36.28 (release 01-02-2013 CrysAlis171 .NET)
(compiled Feb  1 2013,16:14:44)
empirical absorption correction using spherical harmonics,
 implemented in SCALE3 ABSPACK scaling algorithm.
;
_exptl_crystal_colour
;
;
_exptl_crystal_density_diffrn 1.438
_exptl_crystal_description
;
;
_exptl_crystal_F_000 928
_exptl_crystal_size_max 0.22
_exptl_crystal_size_mid 0.2
_exptl_crystal_size_min 0.2
_refine_diff_density_max 0.225
_refine_diff_density_min -0.331
_refine_diff_density_rms 0.048
_refine_ls_extinction_method none
_refine_ls_goodness_of_fit_ref 1.042
_refine_ls_hydrogen_treatment mixed
_refine_ls_matrix_type full
_refine_ls_number_parameters 292
_refine_ls_number_reflns 4222
_refine_ls_number_restraints 0
_refine_ls_restrained_S_all 1.042
_refine_ls_R_factor_all 0.0633
_refine_ls_R_factor_gt 0.0442
_refine_ls_shift/su_max 0.002
_refine_ls_shift/su_mean 0.000
_refine_ls_structure_factor_coef Fsqd
_refine_ls_weighting_details 'calc w=1/[\s^2^(Fo^2^)+(0.0455P)^2^+0.4471P] where P=(Fo^2^+2Fc^2^)/3'
_refine_ls_weighting_scheme calc
_refine_ls_wR_factor_gt 0.0976
_refine_ls_wR_factor_ref 0.1053
_reflns_number_gt 3233
_reflns_number_total 4222
_reflns_threshold_expression >2sigma(I)
_cod_data_source_file jo401421b_si_001_5.cif
_cod_data_source_block 29
_cod_original_cell_volume 2066.55(13)
_cod_database_code 4028565
_chemical_oxdiff_formula C20H20N2O3Fe1
_reflns_odcompleteness_completeness 99.80
_reflns_odcompleteness_iscentric 1
_reflns_odcompleteness_theta 26.32
_olex2_refinement_description
;
1. Fixed Uiso
 At 1.2 times of:
  All C(H) groups
2.a Aromatic/amide H refined with riding coordinates:
 C1(H1), C2(H2), C3(H3), C4(H4), C5(H5), C6(H6), C7(H7), C8(H8), C9(H9),
 C12(H12), C13(H13), C16(H16), C17(H17), C19(H19), C21(H21), C23(H23), C24(H24),
  C25(H25)
;

loop_
_space_group_symop_id
_space_group_symop_operation_xyz
1 'x, y, z'
2 '-x+1/2, y+1/2, -z+1/2'
3 '-x, -y, -z'
4 'x-1/2, -y-1/2, z-1/2'

loop_
_atom_site_label
_atom_site_type_symbol
_atom_site_fract_x
_atom_site_fract_y
_atom_site_fract_z
_atom_site_U_iso_or_equiv
_atom_site_adp_type
_atom_site_occupancy
_atom_site_symmetry_multiplicity
_atom_site_calc_flag
_atom_site_refinement_flags
Fe1 Fe -0.43343(6) 0.57135(3) 0.619437(11) 0.04638(14) Uani 1 1 d .
O1 O 0.7483(4) 0.3251(2) 1.00208(8) 0.0930(8) Uani 1 1 d .
O2 O 0.4096(3) 0.32245(18) 0.97318(6) 0.0671(6) Uani 1 1 d .
N1 N -0.0800(4) 0.67437(16) 0.73313(6) 0.0446(5) Uani 1 1 d .
C1 C -0.2054(7) 0.4474(3) 0.60878(11) 0.0824(11) Uani 1 1 d .
H1 H -0.0927 0.4266 0.6292 0.099 Uiso 1 1 calc R
C2 C -0.1939(6) 0.5312(3) 0.57542(10) 0.0761(10) Uani 1 1 d .
H2 H -0.0715 0.5761 0.5694 0.091 Uiso 1 1 calc R
C3 C -0.3911(7) 0.5378(3) 0.55261(10) 0.0807(11) Uani 1 1 d .
H3 H -0.4247 0.5883 0.5287 0.097 Uiso 1 1 calc R
C4 C -0.5342(7) 0.4572(4) 0.57058(14) 0.0931(13) Uani 1 1 d .
H4 H -0.6785 0.4440 0.5609 0.112 Uiso 1 1 calc R
C5 C -0.4175(10) 0.3982(3) 0.60671(15) 0.1065(16) Uani 1 1 d .
H5 H -0.4705 0.3394 0.6251 0.128 Uiso 1 1 calc R
C6 C -0.3537(5) 0.7255(2) 0.65033(8) 0.0488(6) Uani 1 1 d .
H6 H -0.2259 0.7681 0.6469 0.059 Uiso 1 1 calc R
C7 C -0.5481(5) 0.7376(2) 0.62368(10) 0.0605(8) Uani 1 1 d .
H7 H -0.5701 0.7886 0.5994 0.073 Uiso 1 1 calc R
C8 C -0.7025(5) 0.6592(3) 0.64008(10) 0.0642(8) Uani 1 1 d .
H8 H -0.8456 0.6506 0.6289 0.077 Uiso 1 1 calc R
C9 C -0.6045(5) 0.5956(2) 0.67637(9) 0.0573(7) Uani 1 1 d .
H9 H -0.6709 0.5369 0.6928 0.069 Uiso 1 1 calc R
C10 C -0.3865(4) 0.6367(2) 0.68353(7) 0.0442(6) Uani 1 1 d .
C11 C -0.2248(4) 0.5968(2) 0.71810(7) 0.0428(6) Uani 1 1 d .
C12 C -0.2289(5) 0.4804(2) 0.73449(8) 0.0516(7) Uani 1 1 d .
H12 H -0.3360 0.4289 0.7237 0.062 Uiso 1 1 calc R
C13 C -0.0773(5) 0.4445(2) 0.76571(8) 0.0500(6) Uani 1 1 d .
H13 H -0.0790 0.3682 0.7764 0.060 Uiso 1 1 calc R
C14 C 0.0846(4) 0.5236(2) 0.78207(7) 0.0413(6) Uani 1 1 d .
C15 C 0.0737(4) 0.6388(2) 0.76505(7) 0.0414(6) Uani 1 1 d .
C16 C 0.2266(5) 0.7203(2) 0.78175(9) 0.0516(6) Uani 1 1 d .
H16 H 0.2229 0.7963 0.7707 0.062 Uiso 1 1 calc R
C17 C 0.3808(5) 0.6897(2) 0.81406(8) 0.0525(7) Uani 1 1 d .
H17 H 0.4796 0.7457 0.8248 0.063 Uiso 1 1 calc R
C18 C 0.3947(4) 0.5753(2) 0.83173(8) 0.0448(6) Uani 1 1 d .
C19 C 0.2475(4) 0.4943(2) 0.81495(7) 0.0463(6) Uani 1 1 d .
H19 H 0.2558 0.4180 0.8256 0.056 Uiso 1 1 calc R
C20 C 0.5589(4) 0.5463(2) 0.86842(8) 0.0443(6) Uani 1 1 d .
C21 C 0.5102(4) 0.4677(2) 0.90278(8) 0.0459(6) Uani 1 1 d .
H21 H 0.3732 0.4326 0.9027 0.055 Uiso 1 1 calc R
C22 C 0.6633(4) 0.4413(2) 0.93696(8) 0.0478(6) Uani 1 1 d .
C23 C 0.8684(4) 0.4934(2) 0.93720(9) 0.0552(7) Uani 1 1 d .
H23 H 0.9723 0.4748 0.9598 0.066 Uiso 1 1 calc R
C24 C 0.9176(5) 0.5725(2) 0.90401(10) 0.0580(7) Uani 1 1 d .
H24 H 1.0533 0.6091 0.9047 0.070 Uiso 1 1 calc R
C25 C 0.7658(4) 0.5975(2) 0.86975(9) 0.0519(6) Uani 1 1 d .
H25 H 0.8021 0.6496 0.8470 0.062 Uiso 1 1 calc R
C26 C 0.6157(5) 0.3578(3) 0.97413(9) 0.0559(7) Uani 1 1 d .
C27 C 0.3466(9) 0.2442(4) 1.00903(14) 0.0795(11) Uani 1 1 d .
H27A H 0.407(7) 0.173(3) 1.0040(12) 0.109(15) Uiso 1 1 d .
H27B H 0.411(6) 0.272(3) 1.0384(14) 0.104(13) Uiso 1 1 d .
H27C H 0.194(8) 0.238(4) 1.0065(14) 0.140(19) Uiso 1 1 d .

loop_
_atom_site_aniso_label
_atom_site_aniso_U_11
_atom_site_aniso_U_22
_atom_site_aniso_U_33
_atom_site_aniso_U_23
_atom_site_aniso_U_13
_atom_site_aniso_U_12
Fe1 0.0549(2) 0.0426(2) 0.0411(2) -0.00800(15) -0.00562(15) 0.01059(18)
O1 0.0768(16) 0.121(2) 0.0789(15) 0.0375(14) -0.0288(12) -0.0107(15)
O2 0.0658(14) 0.0805(14) 0.0543(11) 0.0217(10) -0.0069(9) -0.0140(11)
N1 0.0570(13) 0.0380(11) 0.0391(11) -0.0008(9) 0.0045(9) -0.0004(10)
C1 0.110(3) 0.072(2) 0.064(2) -0.0166(18) -0.0057(19) 0.049(2)
C2 0.080(2) 0.095(3) 0.0530(18) -0.0235(18) 0.0046(16) 0.018(2)
C3 0.104(3) 0.095(3) 0.0421(17) -0.0207(16) -0.0157(17) 0.018(2)
C4 0.083(3) 0.100(3) 0.096(3) -0.061(2) -0.011(2) 0.001(2)
C5 0.180(5) 0.0372(18) 0.105(3) -0.0223(19) 0.047(3) 0.002(2)
C6 0.0624(17) 0.0380(13) 0.0456(14) -0.0048(11) -0.0032(12) 0.0049(12)
C7 0.071(2) 0.0481(16) 0.0612(17) -0.0042(13) -0.0115(14) 0.0212(15)
C8 0.0515(17) 0.0668(19) 0.074(2) -0.0169(16) -0.0070(14) 0.0178(16)
C9 0.0566(17) 0.0609(17) 0.0548(16) -0.0077(13) 0.0104(13) 0.0036(14)
C10 0.0556(16) 0.0413(14) 0.0359(13) -0.0080(10) 0.0046(11) 0.0054(12)
C11 0.0563(15) 0.0409(13) 0.0316(12) -0.0030(10) 0.0086(10) 0.0001(12)
C12 0.0681(18) 0.0436(14) 0.0428(14) 0.0003(11) -0.0032(12) -0.0131(13)
C13 0.0748(19) 0.0382(14) 0.0370(13) 0.0046(10) -0.0005(12) -0.0084(13)
C14 0.0586(16) 0.0363(12) 0.0293(12) -0.0007(9) 0.0072(10) -0.0050(11)
C15 0.0543(15) 0.0394(13) 0.0308(12) -0.0014(10) 0.0068(10) -0.0034(12)
C16 0.0667(18) 0.0352(13) 0.0527(15) 0.0032(11) -0.0002(13) -0.0059(13)
C17 0.0603(17) 0.0423(14) 0.0548(16) -0.0008(12) -0.0022(13) -0.0114(13)
C18 0.0549(15) 0.0446(14) 0.0353(12) -0.0008(10) 0.0059(10) -0.0043(12)
C19 0.0658(17) 0.0382(13) 0.0349(13) 0.0031(10) 0.0030(11) -0.0022(12)
C20 0.0499(15) 0.0435(14) 0.0396(13) -0.0069(10) 0.0047(11) -0.0016(11)
C21 0.0455(14) 0.0493(14) 0.0429(14) -0.0045(11) 0.0015(11) -0.0054(12)
C22 0.0542(15) 0.0496(15) 0.0393(13) -0.0061(11) -0.0030(11) -0.0002(13)
C23 0.0496(16) 0.0623(18) 0.0532(16) -0.0083(13) -0.0072(12) 0.0009(14)
C24 0.0467(15) 0.0615(17) 0.0659(18) -0.0106(14) 0.0049(13) -0.0111(14)
C25 0.0554(16) 0.0506(15) 0.0504(15) -0.0027(12) 0.0102(12) -0.0061(13)
C26 0.0613(18) 0.0606(17) 0.0451(15) -0.0018(13) -0.0058(13) -0.0024(15)
C27 0.092(3) 0.080(3) 0.067(2) 0.024(2) 0.007(2) -0.011(2)

loop_
_atom_type_symbol
_atom_type_description
_atom_type_scat_dispersion_real
_atom_type_scat_dispersion_imag
_atom_type_scat_source
C C 0.0033 0.0016 'International Tables Vol C Tables 4.2.6.8 and 6.1.1.4'
H H 0.0000 0.0000 'International Tables Vol C Tables 4.2.6.8 and 6.1.1.4'
Fe Fe 0.3463 0.8444 'International Tables Vol C Tables 4.2.6.8 and 6.1.1.4'
N N 0.0061 0.0033 'International Tables Vol C Tables 4.2.6.8 and 6.1.1.4'
O O 0.0106 0.0060 'International Tables Vol C Tables 4.2.6.8 and 6.1.1.4'

loop_
_geom_angle_atom_site_label_1
_geom_angle_atom_site_label_2
_geom_angle_atom_site_label_3
_geom_angle
C1 Fe1 C2 39.64(14)
C1 Fe1 C3 66.75(14)
C1 Fe1 C4 68.32(16)
C1 Fe1 C6 121.49(15)
C1 Fe1 C7 155.21(17)
C1 Fe1 C8 163.84(16)
C1 Fe1 C9 127.08(14)
C1 Fe1 C10 108.98(12)
C2 Fe1 C10 126.05(12)
C3 Fe1 C2 39.08(13)
C3 Fe1 C6 124.08(15)
C3 Fe1 C7 107.00(14)
C3 Fe1 C8 120.88(14)
C3 Fe1 C10 161.26(15)
C4 Fe1 C2 67.09(16)
C4 Fe1 C3 40.06(15)
C4 Fe1 C6 159.92(16)
C4 Fe1 C7 123.44(15)
C4 Fe1 C8 107.56(14)
C4 Fe1 C9 121.58(16)
C4 Fe1 C10 157.46(17)
C5 Fe1 C1 40.91(16)
C5 Fe1 C2 67.75(16)
C5 Fe1 C3 68.03(16)
C5 Fe1 C4 41.40(16)
C5 Fe1 C6 157.03(18)
C5 Fe1 C7 161.5(2)
C5 Fe1 C8 125.73(18)
C5 Fe1 C9 108.51(15)
C5 Fe1 C10 121.67(15)
C6 Fe1 C2 108.23(14)
C6 Fe1 C8 67.80(12)
C6 Fe1 C10 41.03(10)
C7 Fe1 C2 120.39(15)
C7 Fe1 C6 40.46(11)
C7 Fe1 C8 40.22(12)
C7 Fe1 C10 68.77(11)
C8 Fe1 C2 154.71(14)
C8 Fe1 C10 68.45(11)
C9 Fe1 C2 163.47(13)
C9 Fe1 C3 156.19(15)
C9 Fe1 C6 68.53(11)
C9 Fe1 C7 68.41(12)
C9 Fe1 C8 40.61(11)
C9 Fe1 C10 40.94(10)
C26 O2 C27 116.8(3)
C11 N1 C15 117.8(2)
Fe1 C1 H1 125.4
C2 C1 Fe1 70.91(18)
C2 C1 H1 125.8
C2 C1 C5 108.4(4)
C5 C1 Fe1 69.5(2)
C5 C1 H1 125.8
Fe1 C2 H2 126.5
C1 C2 Fe1 69.45(19)
C1 C2 H2 125.5
C3 C2 Fe1 70.1(2)
C3 C2 C1 108.9(4)
C3 C2 H2 125.5
Fe1 C3 H3 125.7
C2 C3 Fe1 70.86(17)
C2 C3 H3 125.2
C2 C3 C4 109.5(3)
C4 C3 Fe1 69.76(19)
C4 C3 H3 125.2
Fe1 C4 H4 125.7
C3 C4 Fe1 70.19(19)
C3 C4 H4 126.5
C3 C4 C5 107.0(4)
C5 C4 Fe1 69.18(19)
C5 C4 H4 126.5
Fe1 C5 H5 125.6
C1 C5 Fe1 69.56(18)
C1 C5 C4 106.1(3)
C1 C5 H5 126.9
C4 C5 Fe1 69.42(19)
C4 C5 H5 126.9
Fe1 C6 H6 126.5
C7 C6 Fe1 69.61(15)
C7 C6 H6 125.8
C7 C6 C10 108.4(3)
C10 C6 Fe1 69.62(13)
C10 C6 H6 125.8
Fe1 C7 H7 125.7
C6 C7 Fe1 69.93(14)
C6 C7 H7 125.9
C8 C7 Fe1 70.06(16)
C8 C7 C6 108.1(2)
C8 C7 H7 125.9
Fe1 C8 H8 127.0
C7 C8 Fe1 69.72(16)
C7 C8 H8 125.7
C7 C8 C9 108.6(3)
C9 C8 Fe1 69.18(15)
C9 C8 H8 125.7
Fe1 C9 H9 125.3
C8 C9 Fe1 70.21(16)
C8 C9 H9 125.9
C8 C9 C10 108.2(3)
C10 C9 Fe1 70.16(14)
C10 C9 H9 125.9
C6 C10 Fe1 69.35(13)
C6 C10 C11 126.1(2)
C9 C10 Fe1 68.89(14)
C9 C10 C6 106.7(2)
C9 C10 C11 127.2(2)
C11 C10 Fe1 126.67(16)
N1 C11 C10 116.8(2)
N1 C11 C12 122.5(2)
C12 C11 C10 120.6(2)
C11 C12 H12 120.0
C13 C12 C11 120.0(2)
C13 C12 H12 120.0
C12 C13 H13 120.2
C12 C13 C14 119.6(2)
C14 C13 H13 120.2
C15 C14 C13 117.0(2)
C19 C14 C13 123.5(2)
C19 C14 C15 119.4(2)
N1 C15 C14 123.0(2)
N1 C15 C16 118.5(2)
C16 C15 C14 118.5(2)
C15 C16 H16 119.6
C17 C16 C15 120.8(2)
C17 C16 H16 119.6
C16 C17 H17 119.1
C16 C17 C18 121.9(2)
C18 C17 H17 119.1
C17 C18 C20 120.4(2)
C19 C18 C17 117.7(2)
C19 C18 C20 121.8(2)
C14 C19 H19 119.1
C18 C19 C14 121.7(2)
C18 C19 H19 119.1
C21 C20 C18 121.1(2)
C25 C20 C18 121.0(2)
C25 C20 C21 117.9(2)
C20 C21 H21 119.6
C22 C21 C20 120.9(2)
C22 C21 H21 119.6
C21 C22 C23 119.8(2)
C21 C22 C26 122.1(2)
C23 C22 C26 118.1(2)
C22 C23 H23 120.0
C24 C23 C22 120.0(3)
C24 C23 H23 120.0
C23 C24 H24 120.0
C23 C24 C25 120.0(3)
C25 C24 H24 120.0
C20 C25 H25 119.3
C24 C25 C20 121.4(2)
C24 C25 H25 119.3
O1 C26 O2 122.8(3)
O1 C26 C22 124.2(3)
O2 C26 C22 113.0(2)
O2 C27 H27A 109(2)
O2 C27 H27B 109(2)
O2 C27 H27C 106(3)
H27A C27 H27B 106(3)
H27A C27 H27C 109(4)
H27B C27 H27C 117(3)

loop_
_geom_bond_atom_site_label_1
_geom_bond_atom_site_label_2
_geom_bond_distance
Fe1 C1 2.024(3)
Fe1 C2 2.043(3)
Fe1 C3 2.032(3)
Fe1 C4 2.027(3)
Fe1 C5 2.024(3)
Fe1 C6 2.040(2)
Fe1 C7 2.036(3)
Fe1 C8 2.040(3)
Fe1 C9 2.027(3)
Fe1 C10 2.044(2)
O1 C26 1.197(3)
O2 C26 1.324(3)
O2 C27 1.448(4)
N1 C11 1.321(3)
N1 C15 1.370(3)
C1 H1 0.9300
C1 C2 1.379(5)
C1 C5 1.414(6)
C2 H2 0.9300
C2 C3 1.363(5)
C3 H3 0.9300
C3 C4 1.390(5)
C4 H4 0.9300
C4 C5 1.432(6)
C5 H5 0.9300
C6 H6 0.9300
C6 C7 1.410(4)
C6 C10 1.431(3)
C7 H7 0.9300
C7 C8 1.402(4)
C8 H8 0.9300
C8 C9 1.411(4)
C9 H9 0.9300
C9 C10 1.424(4)
C10 C11 1.469(3)
C11 C12 1.420(3)
C12 H12 0.9300
C12 C13 1.349(4)
C13 H13 0.9300
C13 C14 1.415(3)
C14 C15 1.414(3)
C14 C19 1.407(3)
C15 C16 1.400(3)
C16 H16 0.9300
C16 C17 1.363(4)
C17 H17 0.9300
C17 C18 1.412(3)
C18 C19 1.375(3)
C18 C20 1.489(3)
C19 H19 0.9300
C20 C21 1.395(3)
C20 C25 1.395(4)
C21 H21 0.9300
C21 C22 1.386(3)
C22 C23 1.390(4)
C22 C26 1.491(4)
C23 H23 0.9300
C23 C24 1.375(4)
C24 H24 0.9300
C24 C25 1.379(4)
C25 H25 0.9300
C27 H27A 0.91(4)
C27 H27B 0.99(4)
C27 H27C 0.93(5)

loop_
_geom_torsion_atom_site_label_1
_geom_torsion_atom_site_label_2
_geom_torsion_atom_site_label_3
_geom_torsion_atom_site_label_4
_geom_torsion
Fe1 C1 C2 C3 -59.1(2)
Fe1 C1 C5 C4 60.1(2)
Fe1 C2 C3 C4 -59.2(2)
Fe1 C3 C4 C5 -59.6(2)
Fe1 C4 C5 C1 -60.2(2)
Fe1 C6 C7 C8 59.89(19)
Fe1 C6 C10 C9 -59.04(16)
Fe1 C6 C10 C11 121.0(2)
Fe1 C7 C8 C9 58.40(18)
Fe1 C8 C9 C10 60.11(17)
Fe1 C9 C10 C6 59.34(16)
Fe1 C9 C10 C11 -120.7(2)
Fe1 C10 C11 N1 120.1(2)
Fe1 C10 C11 C12 -60.6(3)
N1 C11 C12 C13 -1.8(4)
N1 C15 C16 C17 179.0(2)
C1 Fe1 C2 C3 120.3(3)
C1 Fe1 C3 C2 -36.8(2)
C1 Fe1 C3 C4 83.5(3)
C1 Fe1 C4 C3 -79.2(2)
C1 Fe1 C4 C5 38.8(2)
C1 Fe1 C5 C4 -117.1(3)
C1 Fe1 C6 C7 157.3(2)
C1 Fe1 C6 C10 -82.9(2)
C1 Fe1 C7 C6 -51.8(4)
C1 Fe1 C7 C8 -170.8(3)
C1 Fe1 C8 C7 166.1(4)
C1 Fe1 C8 C9 45.8(5)
C1 Fe1 C9 C8 -165.5(2)
C1 Fe1 C9 C10 75.6(2)
C1 Fe1 C10 C6 116.5(2)
C1 Fe1 C10 C9 -125.2(2)
C1 Fe1 C10 C11 -3.8(3)
C1 C2 C3 Fe1 58.7(2)
C1 C2 C3 C4 -0.5(4)
C2 Fe1 C1 C5 -119.1(3)
C2 Fe1 C3 C4 120.3(3)
C2 Fe1 C4 C3 -36.2(2)
C2 Fe1 C4 C5 81.8(3)
C2 Fe1 C5 C1 37.0(2)
C2 Fe1 C5 C4 -80.1(3)
C2 Fe1 C6 C7 115.8(2)
C2 Fe1 C6 C10 -124.43(17)
C2 Fe1 C7 C6 -82.6(2)
C2 Fe1 C7 C8 158.40(18)
C2 Fe1 C8 C7 -48.0(4)
C2 Fe1 C8 C9 -168.3(3)
C2 Fe1 C9 C8 162.2(4)
C2 Fe1 C9 C10 43.3(5)
C2 Fe1 C10 C6 75.7(2)
C2 Fe1 C10 C9 -166.03(19)
C2 Fe1 C10 C11 -44.6(3)
C2 C1 C5 Fe1 -60.5(2)
C2 C1 C5 C4 -0.4(4)
C2 C3 C4 Fe1 59.9(2)
C2 C3 C4 C5 0.3(4)
C3 Fe1 C1 C2 36.3(2)
C3 Fe1 C1 C5 -82.8(3)
C3 Fe1 C2 C1 -120.3(3)
C3 Fe1 C4 C5 118.0(4)
C3 Fe1 C5 C1 79.4(2)
C3 Fe1 C5 C4 -37.8(2)
C3 Fe1 C6 C7 75.6(2)
C3 Fe1 C6 C10 -164.62(17)
C3 Fe1 C7 C6 -123.0(2)
C3 Fe1 C7 C8 118.0(2)
C3 Fe1 C8 C7 -79.7(2)
C3 Fe1 C8 C9 160.1(2)
C3 Fe1 C9 C8 -46.4(4)
C3 Fe1 C9 C10 -165.3(3)
C3 Fe1 C10 C6 43.1(4)
C3 Fe1 C10 C9 161.4(4)
C3 Fe1 C10 C11 -77.2(4)
C3 C4 C5 Fe1 60.3(2)
C3 C4 C5 C1 0.1(4)
C4 Fe1 C1 C2 79.8(2)
C4 Fe1 C1 C5 -39.3(2)
C4 Fe1 C2 C1 -83.2(3)
C4 Fe1 C2 C3 37.1(2)
C4 Fe1 C3 C2 -120.3(3)
C4 Fe1 C5 C1 117.1(3)
C4 Fe1 C6 C7 42.8(5)
C4 Fe1 C6 C10 162.6(4)
C4 Fe1 C7 C6 -163.8(2)
C4 Fe1 C7 C8 77.2(2)
C4 Fe1 C8 C7 -121.4(2)
C4 Fe1 C8 C9 118.3(2)
C4 Fe1 C9 C8 -80.0(2)
C4 Fe1 C9 C10 161.0(2)
C4 Fe1 C10 C6 -164.5(3)
C4 Fe1 C10 C9 -46.2(4)
C4 Fe1 C10 C11 75.2(4)
C5 Fe1 C1 C2 119.1(3)
C5 Fe1 C2 C1 -38.2(2)
C5 Fe1 C2 C3 82.1(3)
C5 Fe1 C3 C2 -81.3(3)
C5 Fe1 C3 C4 39.0(3)
C5 Fe1 C4 C3 -118.0(4)
C5 Fe1 C6 C7 -168.4(4)
C5 Fe1 C6 C10 -48.6(4)
C5 Fe1 C7 C6 165.6(4)
C5 Fe1 C7 C8 46.6(5)
C5 Fe1 C8 C7 -163.5(2)
C5 Fe1 C8 C9 76.2(3)
C5 Fe1 C9 C8 -123.8(2)
C5 Fe1 C9 C10 117.3(2)
C5 Fe1 C10 C6 159.9(2)
C5 Fe1 C10 C9 -81.8(2)
C5 Fe1 C10 C11 39.6(3)
C5 C1 C2 Fe1 59.6(2)
C5 C1 C2 C3 0.5(4)
C6 Fe1 C1 C2 -80.5(2)
C6 Fe1 C1 C5 160.4(2)
C6 Fe1 C2 C1 117.7(2)
C6 Fe1 C2 C3 -122.0(2)
C6 Fe1 C3 C2 76.5(3)
C6 Fe1 C3 C4 -163.2(2)
C6 Fe1 C4 C3 44.2(5)
C6 Fe1 C4 C5 162.2(4)
C6 Fe1 C5 C1 -47.3(5)
C6 Fe1 C5 C4 -164.4(3)
C6 Fe1 C7 C8 -119.0(2)
C6 Fe1 C8 C7 37.81(16)
C6 Fe1 C8 C9 -82.45(18)
C6 Fe1 C9 C8 80.50(18)
C6 Fe1 C9 C10 -38.41(15)
C6 Fe1 C10 C9 118.3(2)
C6 Fe1 C10 C11 -120.3(3)
C6 C7 C8 Fe1 -59.81(18)
C6 C7 C8 C9 -1.4(3)
C6 C10 C11 N1 30.1(3)
C6 C10 C11 C12 -150.6(2)
C7 Fe1 C1 C2 -43.8(4)
C7 Fe1 C1 C5 -162.9(3)
C7 Fe1 C2 C1 160.3(2)
C7 Fe1 C2 C3 -79.4(3)
C7 Fe1 C3 C2 117.6(2)
C7 Fe1 C3 C4 -122.1(2)
C7 Fe1 C4 C3 76.1(3)
C7 Fe1 C4 C5 -165.9(3)
C7 Fe1 C5 C1 157.1(4)
C7 Fe1 C5 C4 39.9(6)
C7 Fe1 C6 C10 119.8(2)
C7 Fe1 C8 C9 -120.3(2)
C7 Fe1 C9 C8 36.86(17)
C7 Fe1 C9 C10 -82.05(17)
C7 Fe1 C10 C6 -37.16(17)
C7 Fe1 C10 C9 81.11(18)
C7 Fe1 C10 C11 -157.5(3)
C7 C6 C10 Fe1 58.99(17)
C7 C6 C10 C9 -0.1(3)
C7 C6 C10 C11 180.0(2)
C7 C8 C9 Fe1 -58.74(19)
C7 C8 C9 C10 1.4(3)
C8 Fe1 C1 C2 158.0(4)
C8 Fe1 C1 C5 38.9(6)
C8 Fe1 C2 C1 -165.8(3)
C8 Fe1 C2 C3 -45.6(4)
C8 Fe1 C3 C2 159.2(2)
C8 Fe1 C3 C4 -80.5(3)
C8 Fe1 C4 C3 117.4(2)
C8 Fe1 C4 C5 -124.6(3)
C8 Fe1 C5 C1 -167.58(19)
C8 Fe1 C5 C4 75.3(3)
C8 Fe1 C6 C7 -37.58(17)
C8 Fe1 C6 C10 82.22(17)
C8 Fe1 C7 C6 119.0(2)
C8 Fe1 C9 C10 -118.9(2)
C8 Fe1 C10 C6 -80.50(17)
C8 Fe1 C10 C9 37.78(17)
C8 Fe1 C10 C11 159.2(3)
C8 C9 C10 Fe1 -60.14(18)
C8 C9 C10 C6 -0.8(3)
C8 C9 C10 C11 179.1(2)
C9 Fe1 C1 C2 -166.24(19)
C9 Fe1 C1 C5 74.7(3)
C9 Fe1 C2 C1 41.8(6)
C9 Fe1 C2 C3 162.1(4)
C9 Fe1 C3 C2 -167.5(3)
C9 Fe1 C3 C4 -47.2(4)
C9 Fe1 C4 C3 159.7(2)
C9 Fe1 C4 C5 -82.3(3)
C9 Fe1 C5 C1 -125.8(2)
C9 Fe1 C5 C4 117.1(3)
C9 Fe1 C6 C7 -81.48(19)
C9 Fe1 C6 C10 38.33(16)
C9 Fe1 C7 C6 81.80(18)
C9 Fe1 C7 C8 -37.20(17)
C9 Fe1 C8 C7 120.3(2)
C9 Fe1 C10 C6 -118.3(2)
C9 Fe1 C10 C11 121.4(3)
C9 C10 C11 N1 -149.8(2)
C9 C10 C11 C12 29.5(4)
C10 Fe1 C1 C2 -124.1(2)
C10 Fe1 C1 C5 116.8(2)
C10 Fe1 C2 C1 75.6(3)
C10 Fe1 C2 C3 -164.1(2)
C10 Fe1 C3 C2 43.7(5)
C10 Fe1 C3 C4 164.0(4)
C10 Fe1 C4 C3 -166.6(3)
C10 Fe1 C4 C5 -48.6(5)
C10 Fe1 C5 C1 -82.6(2)
C10 Fe1 C5 C4 160.3(2)
C10 Fe1 C6 C7 -119.8(2)
C10 Fe1 C7 C6 37.67(16)
C10 Fe1 C7 C8 -81.33(18)
C10 Fe1 C8 C7 82.18(18)
C10 Fe1 C8 C9 -38.08(16)
C10 Fe1 C9 C8 118.9(2)
C10 C6 C7 Fe1 -58.99(16)
C10 C6 C7 C8 0.9(3)
C10 C11 C12 C13 178.9(2)
C11 N1 C15 C14 0.5(3)
C11 N1 C15 C16 -179.2(2)
C11 C12 C13 C14 0.3(4)
C12 C13 C14 C15 1.5(4)
C12 C13 C14 C19 179.3(2)
C13 C14 C15 N1 -2.0(3)
C13 C14 C15 C16 177.7(2)
C13 C14 C19 C18 -176.5(2)
C14 C15 C16 C17 -0.7(4)
C15 N1 C11 C10 -179.36(19)
C15 N1 C11 C12 1.4(3)
C15 C14 C19 C18 1.2(4)
C15 C16 C17 C18 0.6(4)
C16 C17 C18 C19 0.5(4)
C16 C17 C18 C20 -177.3(2)
C17 C18 C19 C14 -1.4(4)
C17 C18 C20 C21 143.5(2)
C17 C18 C20 C25 -35.9(3)
C18 C20 C21 C22 -179.7(2)
C18 C20 C25 C24 178.9(2)
C19 C14 C15 N1 -179.8(2)
C19 C14 C15 C16 -0.1(3)
C19 C18 C20 C21 -34.2(3)
C19 C18 C20 C25 146.3(2)
C20 C18 C19 C14 176.4(2)
C20 C21 C22 C23 0.0(4)
C20 C21 C22 C26 179.9(2)
C21 C20 C25 C24 -0.5(4)
C21 C22 C23 C24 1.1(4)
C21 C22 C26 O1 173.5(3)
C21 C22 C26 O2 -6.4(4)
C22 C23 C24 C25 -1.9(4)
C23 C22 C26 O1 -6.5(4)
C23 C22 C26 O2 173.6(2)
C23 C24 C25 C20 1.6(4)
C25 C20 C21 C22 -0.3(4)
C26 C22 C23 C24 -178.8(2)
C27 O2 C26 O1 2.2(5)
C27 O2 C26 C22 -177.9(3)
